data_1508255
loop_
_publ_author_name
'Yang, Yang'
'Kennedy, Vance O.'
'Updegraph, 3rd, James B'
'Samas, Brian'
'Macikenas, Dainius'
'Chaloux, Brian'
'Miller, Jacob A.'
'Van Goethem, Erika M.'
'Kenney, Malcolm E.'

_publ_section_title
;
 Long Directional Interactions (LDIs) in Oligomeric Cofacial Silicon
 Phthalocyanines and Other Oligomeric and Polymeric Cofacial
 Phthalocyanines.
;
_journal_issue 34
_journal_name_full 'The journal of physical chemistry. A'
_journal_page_first 8718
_journal_page_last 8730
_journal_paper_doi 10.1021/jp3025182
_journal_volume 116
_journal_year 2012
_chemical_formula_sum 'C100 H110 N16 O3 Si4'
_chemical_formula_weight 1696.40
_chemical_name_systematic
; 
 ? 
;
_space_group_IT_number 2
_symmetry_cell_setting triclinic
_symmetry_space_group_name_Hall '-P 1'
_symmetry_space_group_name_H-M 'P -1'
_atom_sites_solution_hydrogens geom
_atom_sites_solution_primary direct
_atom_sites_solution_secondary difmap
_audit_creation_method SHELXL-97
_cell_angle_alpha 78.8560(10)
_cell_angle_beta 74.0090(10)
_cell_angle_gamma 72.1450(10)
_cell_formula_units_Z 2
_cell_length_a 12.9596(2)
_cell_length_b 17.7729(5)
_cell_length_c 21.9722(6)
_cell_measurement_temperature 296(2)
_cell_volume 4597.8(2)
_computing_cell_refinement 'Bruker SMART'
_computing_data_collection 'Bruker SMART'
_computing_data_reduction 'Bruker SHELXTL'
_computing_molecular_graphics 'Bruker SHELXTL'
_computing_publication_material 'Bruker SHELXTL'
_computing_structure_refinement 'SHELXL-97 (Sheldrick, 1997)'
_computing_structure_solution 'SHELXS-97 (Sheldrick, 1990)'
_diffrn_ambient_temperature 296(2)
_diffrn_measured_fraction_theta_full 0.896
_diffrn_measured_fraction_theta_max 0.896
_diffrn_measurement_device_type 'CCD area detector'
_diffrn_measurement_method 'phi and omega scans'
_diffrn_radiation_monochromator graphite
_diffrn_radiation_source 'fine-focus sealed tube'
_diffrn_radiation_type MoK\a
_diffrn_radiation_wavelength 0.71073
_diffrn_reflns_av_R_equivalents 0.0411
_diffrn_reflns_av_sigmaI/netI 0.0511
_diffrn_reflns_limit_h_max 18
_diffrn_reflns_limit_h_min -17
_diffrn_reflns_limit_k_max 24
_diffrn_reflns_limit_k_min -24
_diffrn_reflns_limit_l_max 30
_diffrn_reflns_limit_l_min -29
_diffrn_reflns_number 51970
_diffrn_reflns_theta_full 29.70
_diffrn_reflns_theta_max 29.70
_diffrn_reflns_theta_min 2.26
_exptl_absorpt_coefficient_mu 0.125
_exptl_absorpt_correction_T_max 0.9518
_exptl_absorpt_correction_T_min 0.9402
_exptl_absorpt_correction_type none
_exptl_crystal_colour blue
_exptl_crystal_density_diffrn 1.225
_exptl_crystal_density_method 'not measured'
_exptl_crystal_description prism
_exptl_crystal_F_000 1804
_exptl_crystal_size_max 0.50
_exptl_crystal_size_mid 0.40
_exptl_crystal_size_min 0.40
_refine_diff_density_max 1.297
_refine_diff_density_min -0.473
_refine_diff_density_rms 0.049
_refine_ls_extinction_method none
_refine_ls_goodness_of_fit_ref 1.014
_refine_ls_hydrogen_treatment mixed
_refine_ls_matrix_type full
_refine_ls_number_parameters 1108
_refine_ls_number_reflns 23368
_refine_ls_number_restraints 0
_refine_ls_restrained_S_all 1.014
_refine_ls_R_factor_all 0.1345
_refine_ls_R_factor_gt 0.0742
_refine_ls_shift/su_max 0.923
_refine_ls_shift/su_mean 0.023
_refine_ls_structure_factor_coef Fsqd
_refine_ls_weighting_details 'calc w=1/[\s^2^(Fo^2^)+(0.1033P)^2^+2.7130P] where P=(Fo^2^+2Fc^2^)/3'
_refine_ls_weighting_scheme calc
_refine_ls_wR_factor_gt 0.1897
_refine_ls_wR_factor_ref 0.2350
_reflns_number_gt 13348
_reflns_number_total 23368
_reflns_threshold_expression >2sigma(I)
_cod_data_source_file jp3025182_si_002.cif
_cod_data_source_block blues
_cod_depositor_comments
;
The following automatic conversions were performed:

'_symmetry_cell_setting' value 'Triclinic' changed to 'triclinic'
according to /home/saulius/struct/CIF-dictionaries/cif_core.dic
dictionary named 'cif_core.dic' version 2.4.2 from 2011-04-26.

Automatic conversion script
Id: cif_fix_values 1891 2012-01-12 08:04:46Z andrius 
;
_cod_original_cell_volume 4597.84(19)
_cod_original_sg_symbol_H-M P-1
_cod_database_code 1508255

loop_
_symmetry_equiv_pos_as_xyz
'x, y, z'
'-x, -y, -z'

loop_
_atom_site_label
_atom_site_type_symbol
_atom_site_fract_x
_atom_site_fract_y
_atom_site_fract_z
_atom_site_U_iso_or_equiv
_atom_site_adp_type
_atom_site_occupancy
_atom_site_symmetry_multiplicity
_atom_site_calc_flag
_atom_site_refinement_flags
Si1 Si 0.46448(6) 0.19295(5) 0.20666(3) 0.04559(18) Uani 1 1 d .
Si2 Si 0.19312(6) 0.25269(4) 0.27051(3) 0.04231(17) Uani 1 1 d .
Si4 Si -0.07608(6) 0.30627(5) 0.33090(4) 0.0523(2) Uani 1 1 d .
Si3 Si 0.72319(6) 0.14782(5) 0.12632(4) 0.0529(2) Uani 1 1 d .
O1 O 0.32903(14) 0.22285(11) 0.23926(8) 0.0445(4) Uani 1 1 d .
O2 O 0.60193(15) 0.16116(13) 0.17444(9) 0.0576(5) Uani 1 1 d .
O3 O 0.05627(15) 0.28381(12) 0.30277(9) 0.0542(5) Uani 1 1 d .
N6 N 0.1628(2) 0.08204(14) 0.24234(12) 0.0521(6) Uani 1 1 d .
N13 N 0.1407(2) 0.34039(14) 0.12783(12) 0.0541(6) Uani 1 1 d .
N20 N 0.2234(2) 0.42294(15) 0.29837(12) 0.0569(6) Uani 1 1 d .
N27 N 0.2244(2) 0.16948(16) 0.41777(12) 0.0575(6) Uani 1 1 d .
N29 N 0.19481(18) 0.14964(14) 0.31841(11) 0.0476(5) Uani 1 1 d .
N30 N 0.16143(17) 0.21877(13) 0.20110(11) 0.0445(5) Uani 1 1 d .
N31 N 0.18533(18) 0.35707(13) 0.22389(11) 0.0467(5) Uani 1 1 d .
N32 N 0.22269(18) 0.28678(14) 0.34059(11) 0.0485(5) Uani 1 1 d .
N38 N 0.4278(2) 0.05251(14) 0.13785(12) 0.0540(6) Uani 1 1 d .
N45 N 0.42716(19) 0.32476(15) 0.07757(11) 0.0517(6) Uani 1 1 d .
N52 N 0.5132(2) 0.33065(18) 0.27348(12) 0.0631(7) Uani 1 1 d .
N59 N 0.5006(2) 0.06229(19) 0.33691(13) 0.0687(7) Uani 1 1 d .
N61 N 0.46203(19) 0.08364(14) 0.23189(11) 0.0514(6) Uani 1 1 d .
N62 N 0.43347(17) 0.18964(14) 0.12672(10) 0.0464(5) Uani 1 1 d .
N63 N 0.46896(19) 0.30203(14) 0.18144(11) 0.0492(5) Uani 1 1 d .
N64 N 0.49899(19) 0.19556(16) 0.28613(11) 0.0544(6) Uani 1 1 d .
C1 C 0.1877(3) 0.0012(2) 0.46031(18) 0.0811(11) Uani 1 1 d .
H1A H 0.1973 0.0187 0.4951 0.097 Uiso 1 1 calc R
C2 C 0.1694(4) -0.0721(3) 0.4648(2) 0.0940(13) Uani 1 1 d .
H2A H 0.1653 -0.1044 0.5036 0.113 Uiso 1 1 calc R
C3 C 0.1568(4) -0.0990(2) 0.4126(2) 0.0927(13) Uani 1 1 d .
H3A H 0.1451 -0.1491 0.4172 0.111 Uiso 1 1 calc R
C4A C 0.1777(3) 0.02150(18) 0.35001(15) 0.0584(7) Uani 1 1 d .
C4 C 0.1612(3) -0.0531(2) 0.35386(19) 0.0751(10) Uani 1 1 d .
H4A H 0.1535 -0.0712 0.3188 0.090 Uiso 1 1 calc R
C5 C 0.1795(2) 0.08626(17) 0.29794(14) 0.0510(7) Uani 1 1 d .
C7 C 0.1545(2) 0.14372(16) 0.19786(13) 0.0472(6) Uani 1 1 d .
C7A C 0.1319(2) 0.14147(17) 0.13737(14) 0.0504(6) Uani 1 1 d .
C8 C 0.1181(3) 0.08106(19) 0.11108(16) 0.0624(8) Uani 1 1 d .
H8A H 0.1226 0.0304 0.1332 0.075 Uiso 1 1 calc R
C9 C 0.0974(3) 0.0990(2) 0.05108(17) 0.0718(9) Uani 1 1 d .
H9A H 0.0879 0.0598 0.0323 0.086 Uiso 1 1 calc R
C10 C 0.0905(3) 0.1753(2) 0.01771(17) 0.0720(9) Uani 1 1 d .
H10A H 0.0761 0.1858 -0.0227 0.086 Uiso 1 1 calc R
C11A C 0.1251(2) 0.21715(17) 0.10409(14) 0.0496(6) Uani 1 1 d .
C11 C 0.1046(3) 0.2349(2) 0.04339(16) 0.0622(8) Uani 1 1 d .
H11A H 0.1006 0.2854 0.0210 0.075 Uiso 1 1 calc R
C12 C 0.1429(2) 0.26472(16) 0.14522(14) 0.0479(6) Uani 1 1 d .
C14 C 0.1594(2) 0.38248(16) 0.16554(14) 0.0500(6) Uani 1 1 d .
C14A C 0.1551(3) 0.46601(18) 0.14788(16) 0.0585(7) Uani 1 1 d .
C15 C 0.1337(3) 0.5181(2) 0.09437(19) 0.0776(10) Uani 1 1 d .
H15A H 0.1197 0.5014 0.0606 0.093 Uiso 1 1 calc R
C16 C 0.1341(4) 0.5960(2) 0.0932(2) 0.0949(13) Uani 1 1 d .
H16A H 0.1189 0.6327 0.0583 0.114 Uiso 1 1 calc R
C17 C 0.1569(4) 0.6207(2) 0.1433(2) 0.0941(13) Uani 1 1 d .
H17A H 0.1570 0.6735 0.1409 0.113 Uiso 1 1 calc R
C18A C 0.1783(3) 0.49047(18) 0.19792(15) 0.0589(7) Uani 1 1 d .
C18 C 0.1792(3) 0.5691(2) 0.19609(19) 0.0777(10) Uani 1 1 d .
H18A H 0.1944 0.5860 0.2294 0.093 Uiso 1 1 calc R
C19 C 0.1978(2) 0.42129(17) 0.24474(14) 0.0516(7) Uani 1 1 d .
C21 C 0.2348(2) 0.36085(18) 0.34199(14) 0.0516(7) Uani 1 1 d .
C21A C 0.2588(2) 0.3629(2) 0.40226(14) 0.0567(7) Uani 1 1 d .
C22 C 0.2781(3) 0.4228(2) 0.42668(17) 0.0698(9) Uani 1 1 d .
H22A H 0.2783 0.4722 0.4031 0.084 Uiso 1 1 calc R
C23 C 0.2969(3) 0.4057(3) 0.48733(19) 0.0797(11) Uani 1 1 d .
H23A H 0.3103 0.4444 0.5048 0.096 Uiso 1 1 calc R
C24 C 0.2963(3) 0.3322(3) 0.52279(18) 0.0799(11) Uani 1 1 d .
H24A H 0.3087 0.3227 0.5637 0.096 Uiso 1 1 calc R
C25A C 0.2585(2) 0.28912(19) 0.43757(14) 0.0558(7) Uani 1 1 d .
C25 C 0.2776(3) 0.2726(2) 0.49833(16) 0.0690(9) Uani 1 1 d .
H25A H 0.2779 0.2232 0.5220 0.083 Uiso 1 1 calc R
C26 C 0.2345(2) 0.24249(18) 0.39810(13) 0.0520(7) Uani 1 1 d .
C28 C 0.2048(2) 0.12733(18) 0.38089(14) 0.0530(7) Uani 1 1 d .
C28A C 0.1914(3) 0.04832(19) 0.40159(15) 0.0597(8) Uani 1 1 d .
C33 C 0.4856(4) -0.1073(3) 0.3347(2) 0.0917(13) Uani 1 1 d .
H33A H 0.5021 -0.1056 0.3730 0.110 Uiso 1 1 calc R
C34 C 0.4734(5) -0.1752(3) 0.3208(3) 0.1111(17) Uani 1 1 d .
H34A H 0.4817 -0.2207 0.3503 0.133 Uiso 1 1 calc R
C35 C 0.4490(4) -0.1782(3) 0.2637(3) 0.0998(14) Uani 1 1 d .
H35A H 0.4411 -0.2255 0.2560 0.120 Uiso 1 1 calc R
C36A C 0.4493(3) -0.04355(19) 0.23219(16) 0.0627(8) Uani 1 1 d .
C36 C 0.4360(3) -0.1125(2) 0.2178(2) 0.0788(10) Uani 1 1 d .
H36A H 0.4195 -0.1144 0.1796 0.095 Uiso 1 1 calc R
C37 C 0.4445(2) 0.03472(17) 0.19620(14) 0.0523(7) Uani 1 1 d .
C39A C 0.4070(2) 0.14456(18) 0.04172(14) 0.0502(6) Uani 1 1 d .
C39 C 0.4236(2) 0.12404(17) 0.10603(13) 0.0488(6) Uani 1 1 d .
C40 C 0.3958(3) 0.0996(2) -0.00004(16) 0.0624(8) Uani 1 1 d .
H40A H 0.3956 0.0465 0.0119 0.075 Uiso 1 1 calc R
C41 C 0.3850(3) 0.1370(2) -0.05970(18) 0.0752(10) Uani 1 1 d .
H41A H 0.3781 0.1084 -0.0889 0.090 Uiso 1 1 calc R
C42 C 0.3842(3) 0.2166(2) -0.07740(17) 0.0756(10) Uani 1 1 d .
H42A H 0.3769 0.2400 -0.1182 0.091 Uiso 1 1 calc R
C43A C 0.4064(2) 0.22413(18) 0.02409(14) 0.0507(6) Uani 1 1 d .
C43 C 0.3941(3) 0.2615(2) -0.03574(15) 0.0629(8) Uani 1 1 d .
H43A H 0.3925 0.3149 -0.0475 0.075 Uiso 1 1 calc R
C44 C 0.4224(2) 0.25146(17) 0.07825(13) 0.0479(6) Uani 1 1 d .
C46A C 0.4535(3) 0.42761(19) 0.12543(15) 0.0585(8) Uani 1 1 d .
C46 C 0.4474(2) 0.34742(18) 0.12586(13) 0.0511(7) Uani 1 1 d .
C47 C 0.4374(3) 0.4952(2) 0.08110(17) 0.0716(9) Uani 1 1 d .
H47A H 0.4182 0.4944 0.0435 0.086 Uiso 1 1 calc R
C48 C 0.4512(4) 0.5635(2) 0.0952(2) 0.0888(12) Uani 1 1 d .
H48A H 0.4420 0.6094 0.0663 0.107 Uiso 1 1 calc R
C49 C 0.4788(4) 0.5646(3) 0.1519(2) 0.1002(15) Uani 1 1 d .
H49A H 0.4878 0.6114 0.1600 0.120 Uiso 1 1 calc R
C50A C 0.4803(3) 0.4288(2) 0.18206(15) 0.0628(8) Uani 1 1 d .
C50 C 0.4931(4) 0.4987(3) 0.1960(2) 0.0868(12) Uani 1 1 d .
H50A H 0.5106 0.5002 0.2339 0.104 Uiso 1 1 calc R
C51 C 0.4898(3) 0.35013(19) 0.21672(14) 0.0567(7) Uani 1 1 d .
C53A C 0.5392(3) 0.2374(2) 0.36807(15) 0.0665(9) Uani 1 1 d .
C53 C 0.5168(2) 0.2591(2) 0.30505(14) 0.0592(8) Uani 1 1 d .
C54 C 0.5629(3) 0.2805(3) 0.40743(17) 0.0813(11) Uani 1 1 d .
H54A H 0.5656 0.3330 0.3948 0.098 Uiso 1 1 calc R
C55 C 0.5819(4) 0.2419(4) 0.4649(2) 0.0984(15) Uani 1 1 d .
H55A H 0.5985 0.2686 0.4919 0.118 Uiso 1 1 calc R
C56 C 0.5771(4) 0.1640(4) 0.48405(19) 0.1049(17) Uani 1 1 d .
H56A H 0.5911 0.1397 0.5235 0.126 Uiso 1 1 calc R
C57A C 0.5341(3) 0.1601(3) 0.38680(15) 0.0704(10) Uani 1 1 d .
C57 C 0.5518(3) 0.1204(3) 0.44611(18) 0.0911(13) Uani 1 1 d .
H57A H 0.5470 0.0683 0.4595 0.109 Uiso 1 1 calc R
C60 C 0.4797(3) 0.0392(2) 0.28899(16) 0.0614(8) Uani 1 1 d .
C60A C 0.4722(3) -0.0405(2) 0.28938(17) 0.0682(9) Uani 1 1 d .
C58 C 0.5091(3) 0.1343(2) 0.33486(15) 0.0611(8) Uani 1 1 d .
C65 C 0.7046(4) 0.1638(3) 0.04251(17) 0.0878(12) Uani 1 1 d .
H65A H 0.6568 0.1314 0.0419 0.105 Uiso 1 1 calc R
H65B H 0.6627 0.2188 0.0350 0.105 Uiso 1 1 calc R
C66 C 0.7961(4) 0.1491(3) -0.0116(2) 0.1146(16) Uani 1 1 d .
H66A H 0.8437 0.0959 -0.0041 0.137 Uiso 1 1 calc R
H66B H 0.8397 0.1864 -0.0163 0.137 Uiso 1 1 calc R
C67 C 0.7581(6) 0.1572(4) -0.0765(3) 0.140(2) Uani 1 1 d .
H67A H 0.7209 0.1165 -0.0739 0.168 Uiso 1 1 calc R
H67B H 0.7058 0.2088 -0.0827 0.168 Uiso 1 1 calc R
C68 C 0.8512(6) 0.1489(4) -0.1282(3) 0.142(2) Uani 1 1 d .
H68A H 0.9019 0.0966 -0.1219 0.170 Uiso 1 1 calc R
H68B H 0.8898 0.1881 -0.1289 0.170 Uiso 1 1 calc R
C69 C 0.8233(9) 0.1587(6) -0.1910(3) 0.197(4) Uani 1 1 d .
H69A H 0.8677 0.1108 -0.2104 0.236 Uiso 1 1 calc R
H69B H 0.7464 0.1569 -0.1815 0.236 Uiso 1 1 calc R
C70 C 0.8307(15) 0.2106(7) -0.2306(6) 0.378(12) Uani 1 1 d .
H70A H 0.8076 0.2026 -0.2662 0.567 Uiso 1 1 calc R
H70B H 0.9068 0.2131 -0.2438 0.567 Uiso 1 1 calc R
H70C H 0.7840 0.2596 -0.2148 0.567 Uiso 1 1 calc R
C71 C 0.8090(3) 0.0441(2) 0.14293(18) 0.0677(9) Uani 1 1 d .
H71A H 0.8690 0.0319 0.1055 0.081 Uiso 1 1 calc R
H71B H 0.8429 0.0428 0.1775 0.081 Uiso 1 1 calc R
C72 C 0.7513(3) -0.0218(2) 0.1603(2) 0.0780(10) Uani 1 1 d .
H72A H 0.6950 -0.0122 0.1996 0.094 Uiso 1 1 calc R
H72B H 0.7132 -0.0188 0.1272 0.094 Uiso 1 1 calc R
C73 C 0.8254(4) -0.1047(2) 0.1689(2) 0.0892(12) Uani 1 1 d .
H73A H 0.8720 -0.1178 0.1274 0.107 Uiso 1 1 calc R
H73B H 0.8744 -0.1046 0.1952 0.107 Uiso 1 1 calc R
C74 C 0.7700(4) -0.1693(3) 0.1978(3) 0.1071(15) Uani 1 1 d .
H74A H 0.7236 -0.1562 0.2392 0.129 Uiso 1 1 calc R
H74B H 0.7208 -0.1692 0.1715 0.129 Uiso 1 1 calc R
C75 C 0.8427(6) -0.2517(3) 0.2063(4) 0.155(3) Uani 1 1 d .
H75A H 0.8885 -0.2648 0.1647 0.186 Uiso 1 1 calc R
H75B H 0.8925 -0.2515 0.2320 0.186 Uiso 1 1 calc R
C76 C 0.7897(7) -0.3156(4) 0.2352(4) 0.188(3) Uani 1 1 d .
H76A H 0.8460 -0.3653 0.2377 0.283 Uiso 1 1 calc R
H76B H 0.7420 -0.3185 0.2096 0.283 Uiso 1 1 calc R
H76C H 0.7464 -0.3053 0.2773 0.283 Uiso 1 1 calc R
C77 C 0.7953(3) 0.2171(2) 0.1385(2) 0.0759(10) Uani 1 1 d .
H77A H 0.7807 0.2184 0.1840 0.091 Uiso 1 1 calc R
H77B H 0.8748 0.1939 0.1239 0.091 Uiso 1 1 calc R
C78 C 0.7696(3) 0.3015(2) 0.10792(19) 0.0776(10) Uani 1 1 d .
H78A H 0.7952 0.3010 0.0621 0.093 Uiso 1 1 calc R
H78B H 0.6892 0.3228 0.1171 0.093 Uiso 1 1 calc R
C79 C 0.8168(4) 0.3576(2) 0.1264(2) 0.0937(13) Uani 1 1 d .
H79A H 0.7845 0.3623 0.1714 0.112 Uiso 1 1 calc R
H79B H 0.8961 0.3330 0.1220 0.112 Uiso 1 1 calc R
C80 C 0.8037(4) 0.4378(3) 0.0931(2) 0.1005(14) Uani 1 1 d .
H80A H 0.7244 0.4622 0.0974 0.121 Uiso 1 1 calc R
H80B H 0.8361 0.4330 0.0481 0.121 Uiso 1 1 calc R
C81 C 0.8495(5) 0.4940(3) 0.1107(3) 0.131(2) Uani 1 1 d .
H81A H 0.8139 0.5012 0.1550 0.157 Uiso 1 1 calc R
H81B H 0.9279 0.4683 0.1088 0.157 Uiso 1 1 calc R
C82 C 0.8419(6) 0.5718(3) 0.0758(4) 0.152(3) Uani 1 1 d .
H82A H 0.8759 0.6006 0.0936 0.228 Uiso 1 1 calc R
H82B H 0.7649 0.6000 0.0784 0.228 Uiso 1 1 calc R
H82C H 0.8797 0.5669 0.0319 0.228 Uiso 1 1 calc R
C83 C -0.1362(3) 0.4116(2) 0.3024(2) 0.0905(13) Uani 1 1 d .
H83A H -0.1023 0.4444 0.3169 0.109 Uiso 1 1 calc R
H83B H -0.1153 0.4182 0.2561 0.109 Uiso 1 1 calc R
C84 C -0.2618(5) 0.4432(4) 0.3231(6) 0.246(6) Uani 1 1 d .
H84A H -0.2883 0.4439 0.2857 0.295 Uiso 1 1 calc R
H84B H -0.2850 0.4007 0.3536 0.295 Uiso 1 1 calc R
C85 C -0.3191(5) 0.5022(5) 0.3449(4) 0.180(4) Uani 1 1 d .
H85A H -0.2963 0.5448 0.3145 0.216 Uiso 1 1 calc R
H85B H -0.2929 0.5017 0.3824 0.216 Uiso 1 1 calc R
C86 C -0.4446(5) 0.5328(4) 0.3654(4) 0.161(3) Uani 1 1 d .
H86A H -0.4716 0.5297 0.3292 0.193 Uiso 1 1 calc R
H86B H -0.4673 0.4922 0.3984 0.193 Uiso 1 1 calc R
C87 C -0.4972(8) 0.5905(8) 0.3832(9) 0.415(14) Uani 1 1 d .
H87A H -0.4722 0.6307 0.3508 0.498 Uiso 1 1 calc R
H87B H -0.4715 0.5924 0.4202 0.498 Uiso 1 1 calc R
C88 C -0.6194(5) 0.6230(4) 0.4018(5) 0.234(5) Uani 1 1 d .
H88A H -0.6367 0.6752 0.4142 0.351 Uiso 1 1 calc R
H88B H -0.6499 0.5887 0.4370 0.351 Uiso 1 1 calc R
H88C H -0.6510 0.6263 0.3664 0.351 Uiso 1 1 calc R
C89 C -0.1364(3) 0.2402(2) 0.30270(16) 0.0648(8) Uani 1 1 d .
H89A H -0.2145 0.2666 0.3042 0.078 Uiso 1 1 calc R
H89B H -0.0992 0.2338 0.2585 0.078 Uiso 1 1 calc R
C90 C -0.1276(3) 0.1582(2) 0.34018(17) 0.0694(9) Uani 1 1 d .
H90A H -0.0522 0.1364 0.3461 0.083 Uiso 1 1 calc R
H90B H -0.1771 0.1642 0.3821 0.083 Uiso 1 1 calc R
C91 C -0.1548(3) 0.0989(2) 0.31112(18) 0.0746(10) Uani 1 1 d .
H91A H -0.1002 0.0877 0.2714 0.089 Uiso 1 1 calc R
H91B H -0.2272 0.1223 0.3011 0.089 Uiso 1 1 calc R
C92 C -0.1565(4) 0.0209(3) 0.3542(2) 0.0915(12) Uani 1 1 d .
H92A H -0.0839 -0.0017 0.3641 0.110 Uiso 1 1 calc R
H92B H -0.2104 0.0330 0.3939 0.110 Uiso 1 1 calc R
C93 C -0.1828(6) -0.0398(3) 0.3295(3) 0.1246(19) Uani 1 1 d .
H93A H -0.1282 -0.0528 0.2902 0.150 Uiso 1 1 calc R
H93B H -0.2550 -0.0172 0.3191 0.150 Uiso 1 1 calc R
C94 C -0.1856(8) -0.1153(4) 0.3735(3) 0.193(4) Uani 1 1 d .
H94A H -0.2036 -0.1513 0.3532 0.289 Uiso 1 1 calc R
H94B H -0.2410 -0.1036 0.4121 0.289 Uiso 1 1 calc R
H94C H -0.1139 -0.1393 0.3832 0.289 Uiso 1 1 calc R
C95 C -0.1004(3) 0.2902(3) 0.41999(16) 0.0763(10) Uani 1 1 d .
H95A H -0.1790 0.2952 0.4381 0.092 Uiso 1 1 calc R
H95B H -0.0599 0.2363 0.4327 0.092 Uiso 1 1 calc R
C96 C -0.0652(3) 0.3475(2) 0.44805(16) 0.0709(9) Uani 1 1 d .
H96A H -0.1167 0.3998 0.4433 0.085 Uiso 1 1 calc R
H96B H 0.0079 0.3514 0.4232 0.085 Uiso 1 1 calc R
C97 C -0.0606(4) 0.3255(3) 0.51779(17) 0.0838(11) Uani 1 1 d .
H97A H -0.0080 0.2737 0.5227 0.101 Uiso 1 1 calc R
H97B H -0.1334 0.3211 0.5428 0.101 Uiso 1 1 calc R
C98 C -0.0267(3) 0.3852(2) 0.54419(17) 0.0783(10) Uani 1 1 d .
H98A H 0.0455 0.3901 0.5186 0.094 Uiso 1 1 calc R
H98B H -0.0798 0.4368 0.5394 0.094 Uiso 1 1 calc R
C99 C -0.0201(4) 0.3650(3) 0.6128(2) 0.1062(15) Uani 1 1 d .
H99A H 0.0312 0.3127 0.6181 0.127 Uiso 1 1 calc R
H99B H -0.0929 0.3622 0.6388 0.127 Uiso 1 1 calc R
C100 C 0.0176(4) 0.4237(3) 0.6366(2) 0.1207(18) Uani 1 1 d .
H10B H 0.0201 0.4073 0.6806 0.181 Uiso 1 1 calc R
H10C H -0.0337 0.4755 0.6326 0.181 Uiso 1 1 calc R
H10D H 0.0905 0.4259 0.6118 0.181 Uiso 1 1 calc R

loop_
_atom_site_aniso_label
_atom_site_aniso_U_11
_atom_site_aniso_U_22
_atom_site_aniso_U_33
_atom_site_aniso_U_23
_atom_site_aniso_U_13
_atom_site_aniso_U_12
Si1 0.0390(4) 0.0530(4) 0.0412(4) -0.0044(3) -0.0027(3) -0.0139(3)
Si2 0.0384(3) 0.0419(4) 0.0440(4) -0.0057(3) -0.0021(3) -0.0132(3)
Si4 0.0398(4) 0.0600(5) 0.0550(5) -0.0160(4) 0.0015(3) -0.0158(3)
Si3 0.0414(4) 0.0612(5) 0.0511(4) -0.0135(4) 0.0014(3) -0.0133(3)
O1 0.0381(9) 0.0484(10) 0.0433(9) -0.0051(8) -0.0026(7) -0.0125(8)
O2 0.0384(10) 0.0729(14) 0.0550(12) -0.0085(10) -0.0008(8) -0.0140(9)
O3 0.0383(9) 0.0586(12) 0.0608(12) -0.0124(9) 0.0003(8) -0.0134(8)
N6 0.0553(14) 0.0442(13) 0.0555(14) -0.0040(11) -0.0068(11) -0.0181(11)
N13 0.0562(14) 0.0487(14) 0.0579(14) -0.0003(11) -0.0170(11) -0.0152(11)
N20 0.0591(15) 0.0536(15) 0.0574(15) -0.0145(12) -0.0032(12) -0.0187(12)
N27 0.0617(15) 0.0633(16) 0.0472(13) 0.0001(12) -0.0100(11) -0.0230(12)
N29 0.0455(12) 0.0485(13) 0.0463(12) -0.0023(10) -0.0057(10) -0.0156(10)
N30 0.0403(11) 0.0429(12) 0.0492(12) -0.0054(10) -0.0067(9) -0.0130(9)
N31 0.0455(12) 0.0428(12) 0.0496(13) -0.0052(10) -0.0070(10) -0.0127(10)
N32 0.0461(12) 0.0504(13) 0.0458(12) -0.0088(10) -0.0004(10) -0.0157(10)
N38 0.0500(13) 0.0490(14) 0.0582(15) -0.0066(11) -0.0060(11) -0.0121(11)
N45 0.0520(13) 0.0549(14) 0.0471(13) -0.0037(11) -0.0054(10) -0.0198(11)
N52 0.0616(16) 0.084(2) 0.0519(15) -0.0137(14) -0.0077(12) -0.0320(14)
N59 0.0649(17) 0.079(2) 0.0518(15) 0.0054(14) -0.0121(13) -0.0135(14)
N61 0.0425(12) 0.0519(14) 0.0501(13) -0.0015(11) -0.0043(10) -0.0073(10)
N62 0.0404(11) 0.0509(13) 0.0442(12) -0.0061(10) -0.0026(9) -0.0130(10)
N63 0.0470(12) 0.0573(14) 0.0450(12) -0.0074(10) -0.0017(10) -0.0235(11)
N64 0.0445(12) 0.0699(16) 0.0470(13) -0.0051(12) -0.0067(10) -0.0174(11)
C1 0.104(3) 0.075(2) 0.067(2) 0.0183(19) -0.028(2) -0.038(2)
C2 0.119(4) 0.083(3) 0.084(3) 0.035(2) -0.037(3) -0.047(3)
C3 0.116(3) 0.065(2) 0.104(3) 0.023(2) -0.034(3) -0.046(2)
C4A 0.0580(17) 0.0504(17) 0.0615(18) 0.0046(14) -0.0089(14) -0.0184(14)
C4 0.092(3) 0.054(2) 0.083(2) 0.0069(17) -0.023(2) -0.0315(18)
C5 0.0488(15) 0.0448(15) 0.0548(17) -0.0041(12) -0.0030(12) -0.0151(12)
C7 0.0406(13) 0.0449(15) 0.0528(15) -0.0086(12) -0.0022(11) -0.0129(11)
C7A 0.0419(14) 0.0518(16) 0.0562(16) -0.0092(13) -0.0060(12) -0.0141(12)
C8 0.069(2) 0.0538(18) 0.067(2) -0.0128(15) -0.0142(16) -0.0195(15)
C9 0.081(2) 0.076(2) 0.071(2) -0.0234(19) -0.0208(18) -0.0277(19)
C10 0.078(2) 0.089(3) 0.060(2) -0.0135(18) -0.0248(17) -0.028(2)
C11A 0.0411(14) 0.0520(16) 0.0562(16) -0.0074(13) -0.0100(12) -0.0138(12)
C11 0.0644(19) 0.065(2) 0.0623(19) -0.0030(15) -0.0237(15) -0.0191(16)
C12 0.0418(13) 0.0469(16) 0.0543(16) -0.0049(12) -0.0110(12) -0.0118(11)
C14 0.0485(15) 0.0427(15) 0.0550(16) -0.0010(12) -0.0105(12) -0.0110(12)
C14A 0.0631(18) 0.0439(16) 0.0656(19) -0.0013(14) -0.0126(15) -0.0153(13)
C15 0.102(3) 0.055(2) 0.078(2) 0.0090(17) -0.033(2) -0.0254(19)
C16 0.140(4) 0.053(2) 0.095(3) 0.018(2) -0.043(3) -0.035(2)
C17 0.137(4) 0.046(2) 0.100(3) 0.004(2) -0.027(3) -0.032(2)
C18A 0.0626(18) 0.0480(17) 0.0621(18) -0.0070(14) -0.0052(15) -0.0171(14)
C18 0.101(3) 0.051(2) 0.083(3) -0.0123(18) -0.013(2) -0.0263(19)
C19 0.0509(15) 0.0468(16) 0.0550(17) -0.0131(13) -0.0015(13) -0.0156(12)
C21 0.0476(15) 0.0553(17) 0.0498(16) -0.0124(13) -0.0009(12) -0.0163(13)
C21A 0.0481(15) 0.069(2) 0.0536(17) -0.0185(15) -0.0023(13) -0.0181(14)
C22 0.073(2) 0.072(2) 0.072(2) -0.0219(18) -0.0145(17) -0.0247(17)
C23 0.082(3) 0.097(3) 0.074(2) -0.032(2) -0.018(2) -0.031(2)
C24 0.077(2) 0.111(3) 0.062(2) -0.025(2) -0.0179(18) -0.030(2)
C25A 0.0470(15) 0.069(2) 0.0516(16) -0.0145(14) -0.0033(13) -0.0178(14)
C25 0.068(2) 0.086(2) 0.0566(19) -0.0116(17) -0.0124(16) -0.0254(18)
C26 0.0474(15) 0.0607(18) 0.0458(15) -0.0075(13) -0.0049(12) -0.0162(13)
C28 0.0515(16) 0.0547(17) 0.0508(16) -0.0004(13) -0.0079(13) -0.0186(13)
C28A 0.0620(18) 0.0563(18) 0.0562(18) 0.0050(14) -0.0107(14) -0.0191(14)
C33 0.103(3) 0.075(3) 0.077(3) 0.019(2) -0.013(2) -0.021(2)
C34 0.139(4) 0.069(3) 0.108(4) 0.029(3) -0.020(3) -0.034(3)
C35 0.108(3) 0.060(2) 0.118(4) 0.007(2) -0.008(3) -0.032(2)
C36A 0.0527(17) 0.0579(19) 0.064(2) 0.0021(15) -0.0006(14) -0.0130(14)
C36 0.075(2) 0.059(2) 0.092(3) -0.0015(19) -0.0006(19) -0.0242(18)
C37 0.0429(14) 0.0469(16) 0.0573(17) -0.0029(13) -0.0008(12) -0.0099(12)
C39A 0.0391(13) 0.0582(17) 0.0512(15) -0.0117(13) -0.0058(11) -0.0111(12)
C39 0.0400(13) 0.0508(16) 0.0515(16) -0.0123(13) -0.0018(11) -0.0103(11)
C40 0.0615(19) 0.062(2) 0.066(2) -0.0203(16) -0.0135(15) -0.0137(15)
C41 0.086(3) 0.082(3) 0.064(2) -0.0207(19) -0.0243(19) -0.020(2)
C42 0.090(3) 0.088(3) 0.0558(19) -0.0084(18) -0.0252(18) -0.025(2)
C43A 0.0448(14) 0.0559(17) 0.0505(16) -0.0084(13) -0.0082(12) -0.0134(12)
C43 0.071(2) 0.066(2) 0.0536(18) -0.0013(15) -0.0189(15) -0.0213(16)
C44 0.0424(14) 0.0539(17) 0.0441(14) -0.0048(12) -0.0045(11) -0.0139(12)
C46A 0.0610(18) 0.0574(18) 0.0553(17) -0.0088(14) 0.0037(14) -0.0274(14)
C46 0.0493(15) 0.0552(17) 0.0469(15) -0.0082(13) -0.0009(12) -0.0188(13)
C47 0.084(2) 0.062(2) 0.066(2) -0.0056(16) -0.0010(18) -0.0315(18)
C48 0.119(3) 0.066(2) 0.083(3) 0.000(2) -0.008(2) -0.045(2)
C49 0.140(4) 0.077(3) 0.096(3) -0.015(2) -0.006(3) -0.064(3)
C50A 0.068(2) 0.070(2) 0.0569(18) -0.0133(15) -0.0003(15) -0.0364(17)
C50 0.113(3) 0.085(3) 0.077(2) -0.020(2) -0.008(2) -0.055(2)
C51 0.0548(17) 0.067(2) 0.0532(17) -0.0134(14) -0.0025(13) -0.0283(15)
C53A 0.0461(16) 0.103(3) 0.0487(17) -0.0137(18) -0.0070(13) -0.0190(17)
C53 0.0448(15) 0.085(2) 0.0498(16) -0.0153(16) -0.0060(13) -0.0197(15)
C54 0.063(2) 0.132(4) 0.059(2) -0.027(2) -0.0123(17) -0.032(2)
C55 0.076(3) 0.165(5) 0.062(2) -0.027(3) -0.016(2) -0.036(3)
C56 0.076(3) 0.180(5) 0.050(2) -0.011(3) -0.0204(19) -0.019(3)
C57A 0.0513(18) 0.103(3) 0.0488(18) -0.0068(18) -0.0108(14) -0.0110(18)
C57 0.077(3) 0.131(4) 0.055(2) -0.003(2) -0.0178(19) -0.015(2)
C60 0.0520(17) 0.0597(19) 0.0566(18) 0.0072(15) -0.0055(14) -0.0074(14)
C60A 0.0622(19) 0.060(2) 0.065(2) 0.0060(16) 0.0010(16) -0.0134(15)
C58 0.0494(16) 0.077(2) 0.0479(16) 0.0014(15) -0.0084(13) -0.0124(15)
C65 0.088(3) 0.101(3) 0.057(2) -0.015(2) -0.0060(19) -0.008(2)
C66 0.100(3) 0.142(5) 0.089(3) -0.027(3) -0.002(3) -0.024(3)
C67 0.163(6) 0.155(5) 0.082(3) -0.041(3) -0.041(4) 0.013(4)
C68 0.215(7) 0.108(4) 0.138(5) -0.027(4) -0.076(5) -0.054(4)
C69 0.307(11) 0.255(10) 0.112(5) 0.014(6) -0.089(6) -0.181(9)
C70 0.81(3) 0.251(12) 0.305(14) 0.149(11) -0.39(2) -0.351(18)
C71 0.0496(17) 0.074(2) 0.076(2) -0.0185(18) -0.0107(15) -0.0095(15)
C72 0.064(2) 0.068(2) 0.102(3) -0.010(2) -0.022(2) -0.0151(17)
C73 0.084(3) 0.075(3) 0.107(3) -0.020(2) -0.030(2) -0.007(2)
C74 0.106(3) 0.077(3) 0.145(4) 0.007(3) -0.054(3) -0.023(3)
C75 0.156(6) 0.076(4) 0.236(8) 0.000(4) -0.080(5) -0.016(4)
C76 0.226(9) 0.110(5) 0.255(9) 0.042(5) -0.115(7) -0.068(5)
C77 0.0533(18) 0.075(2) 0.101(3) -0.005(2) -0.0186(18) -0.0226(17)
C78 0.076(2) 0.074(2) 0.083(3) -0.0070(19) -0.0117(19) -0.0279(19)
C79 0.081(3) 0.077(3) 0.131(4) -0.007(3) -0.035(3) -0.027(2)
C80 0.111(4) 0.083(3) 0.115(4) -0.003(3) -0.029(3) -0.040(3)
C81 0.152(5) 0.096(4) 0.172(6) 0.015(4) -0.071(4) -0.060(4)
C82 0.178(6) 0.080(4) 0.218(7) 0.014(4) -0.097(6) -0.038(4)
C83 0.074(2) 0.070(2) 0.131(4) -0.033(2) -0.040(2) 0.0029(19)
C84 0.086(4) 0.165(6) 0.529(17) -0.226(9) -0.109(7) 0.054(4)
C85 0.090(4) 0.205(8) 0.254(9) -0.151(7) 0.021(5) -0.030(4)
C86 0.104(4) 0.149(6) 0.232(8) -0.106(6) -0.049(5) 0.024(4)
C87 0.122(7) 0.332(16) 0.83(4) -0.40(2) 0.063(13) -0.077(9)
C88 0.092(4) 0.128(6) 0.458(16) -0.086(8) 0.009(7) -0.028(4)
C89 0.0586(18) 0.073(2) 0.067(2) -0.0123(17) -0.0093(15) -0.0264(16)
C90 0.071(2) 0.077(2) 0.066(2) -0.0091(17) -0.0113(17) -0.0310(18)
C91 0.078(2) 0.073(2) 0.078(2) -0.0135(19) -0.0134(19) -0.0283(19)
C92 0.110(3) 0.084(3) 0.089(3) -0.006(2) -0.025(2) -0.038(2)
C93 0.178(6) 0.086(3) 0.123(4) -0.008(3) -0.042(4) -0.051(4)
C94 0.359(12) 0.103(5) 0.149(6) 0.026(4) -0.083(7) -0.112(6)
C95 0.070(2) 0.104(3) 0.060(2) -0.0202(19) 0.0064(16) -0.044(2)
C96 0.065(2) 0.085(2) 0.061(2) -0.0239(18) -0.0020(16) -0.0204(18)
C97 0.085(3) 0.104(3) 0.063(2) -0.024(2) -0.0029(19) -0.032(2)
C98 0.074(2) 0.088(3) 0.068(2) -0.028(2) -0.0073(18) -0.012(2)
C99 0.121(4) 0.127(4) 0.077(3) -0.027(3) -0.018(3) -0.038(3)
C100 0.112(4) 0.155(5) 0.105(4) -0.064(4) -0.026(3) -0.020(3)

loop_
_atom_type_symbol
_atom_type_description
_atom_type_scat_dispersion_real
_atom_type_scat_dispersion_imag
_atom_type_scat_source
C C 0.0033 0.0016 'International Tables Vol C Tables 4.2.6.8 and 6.1.1.4'
H H 0.0000 0.0000 'International Tables Vol C Tables 4.2.6.8 and 6.1.1.4'
N N 0.0061 0.0033 'International Tables Vol C Tables 4.2.6.8 and 6.1.1.4'
O O 0.0106 0.0060 'International Tables Vol C Tables 4.2.6.8 and 6.1.1.4'
Si Si 0.0817 0.0704 'International Tables Vol C Tables 4.2.6.8 and 6.1.1.4'

loop_
_geom_angle_atom_site_label_1
_geom_angle_atom_site_label_2
_geom_angle_atom_site_label_3
_geom_angle
O1 Si1 O2 179.03(11)
O1 Si1 N61 90.46(9)
O2 Si1 N61 88.65(10)
O1 Si1 N62 90.65(9)
O2 Si1 N62 89.74(10)
N61 Si1 N62 90.00(11)
O1 Si1 N63 90.21(9)
O2 Si1 N63 90.68(10)
N61 Si1 N63 179.25(11)
N62 Si1 N63 90.34(10)
O1 Si1 N64 90.58(10)
O2 Si1 N64 89.04(10)
N61 Si1 N64 90.01(11)
N62 Si1 N64 178.78(10)
N63 Si1 N64 89.63(11)
O1 Si2 O3 179.05(11)
O1 Si2 N29 91.14(9)
O3 Si2 N29 89.19(10)
O1 Si2 N31 91.06(9)
O3 Si2 N31 88.60(10)
N29 Si2 N31 177.80(10)
O1 Si2 N30 90.73(9)
O3 Si2 N30 90.15(10)
N29 Si2 N30 89.92(10)
N31 Si2 N30 89.98(10)
O1 Si2 N32 90.04(9)
O3 Si2 N32 89.07(10)
N29 Si2 N32 89.89(10)
N31 Si2 N32 90.18(10)
N30 Si2 N32 179.20(9)
O3 Si4 C83 108.75(16)
O3 Si4 C89 109.16(13)
C83 Si4 C89 110.03(18)
O3 Si4 C95 107.12(15)
C83 Si4 C95 111.1(2)
C89 Si4 C95 110.56(16)
O2 Si3 C77 109.58(15)
O2 Si3 C71 109.93(14)
C77 Si3 C71 108.12(16)
O2 Si3 C65 108.37(15)
C77 Si3 C65 111.8(2)
C71 Si3 C65 109.02(18)
Si1 O1 Si2 178.90(13)
Si3 O2 Si1 163.55(15)
Si4 O3 Si2 174.24(14)
C5 N6 C7 121.8(2)
C12 N13 C14 121.1(3)
C21 N20 C19 122.3(3)
C28 N27 C26 122.0(3)
C5 N29 C28 107.5(2)
C5 N29 Si2 126.1(2)
C28 N29 Si2 126.3(2)
C12 N30 C7 107.3(2)
C12 N30 Si2 126.18(18)
C7 N30 Si2 126.49(19)
C14 N31 C19 107.4(2)
C14 N31 Si2 126.24(19)
C19 N31 Si2 126.3(2)
C26 N32 C21 107.7(2)
C26 N32 Si2 126.5(2)
C21 N32 Si2 125.8(2)
C39 N38 C37 122.0(3)
C46 N45 C44 121.9(3)
C53 N52 C51 121.8(3)
C58 N59 C60 121.9(3)
C37 N61 C60 107.5(3)
C37 N61 Si1 126.5(2)
C60 N61 Si1 126.0(2)
C44 N62 C39 107.5(2)
C44 N62 Si1 126.04(19)
C39 N62 Si1 126.43(19)
C46 N63 C51 107.4(2)
C46 N63 Si1 125.91(19)
C51 N63 Si1 126.6(2)
C58 N64 C53 107.1(3)
C58 N64 Si1 126.2(2)
C53 N64 Si1 126.7(2)
C2 C1 C28A 117.4(4)
C1 C2 C3 121.5(4)
C4 C3 C2 121.6(4)
C28A C4A C4 122.1(3)
C28A C4A C5 106.7(3)
C4 C4A C5 131.1(3)
C3 C4 C4A 116.6(4)
N6 C5 N29 128.2(3)
N6 C5 C4A 122.6(3)
N29 C5 C4A 109.1(3)
N6 C7 N30 127.4(3)
N6 C7 C7A 122.8(3)
N30 C7 C7A 109.8(2)
C8 C7A C11A 121.1(3)
C8 C7A C7 132.3(3)
C11A C7A C7 106.6(2)
C9 C8 C7A 117.5(3)
C8 C9 C10 121.3(3)
C11 C10 C9 121.4(3)
C11 C11A C7A 121.2(3)
C11 C11A C12 132.3(3)
C7A C11A C12 106.5(3)
C10 C11 C11A 117.6(3)
N13 C12 N30 128.3(3)
N13 C12 C11A 121.9(3)
N30 C12 C11A 109.7(2)
N13 C14 N31 128.1(3)
N13 C14 C14A 121.9(3)
N31 C14 C14A 110.0(3)
C15 C14A C18A 121.5(3)
C15 C14A C14 132.2(3)
C18A C14A C14 106.3(3)
C16 C15 C14A 117.2(4)
C15 C16 C17 121.3(4)
C18 C17 C16 121.6(4)
C14A C18A C18 120.7(3)
C14A C18A C19 106.7(3)
C18 C18A C19 132.5(3)
C17 C18 C18A 117.5(4)
N20 C19 N31 127.4(3)
N20 C19 C18A 123.0(3)
N31 C19 C18A 109.6(3)
N20 C21 N32 127.9(3)
N20 C21 C21A 122.8(3)
N32 C21 C21A 109.3(3)
C25A C21A C22 121.3(3)
C25A C21A C21 106.9(3)
C22 C21A C21 131.8(3)
C23 C22 C21A 117.2(4)
C22 C23 C24 121.6(3)
C25 C24 C23 121.1(4)
C25 C25A C21A 120.9(3)
C25 C25A C26 132.7(3)
C21A C25A C26 106.4(3)
C24 C25 C25A 117.8(4)
N27 C26 N32 127.6(3)
N27 C26 C25A 122.8(3)
N32 C26 C25A 109.6(3)
N27 C28 N29 127.3(3)
N27 C28 C28A 123.1(3)
N29 C28 C28A 109.6(3)
C4A C28A C1 120.8(3)
C4A C28A C28 107.1(3)
C1 C28A C28 132.1(3)
C34 C33 C60A 117.4(5)
C33 C34 C35 121.6(4)
C36 C35 C34 121.9(4)
C60A C36A C36 121.8(3)
C60A C36A C37 106.4(3)
C36 C36A C37 131.8(3)
C35 C36 C36A 116.1(4)
N38 C37 N61 127.5(3)
N38 C37 C36A 122.9(3)
N61 C37 C36A 109.5(3)
C40 C39A C43A 121.4(3)
C40 C39A C39 131.7(3)
C43A C39A C39 106.8(3)
N38 C39 N62 127.5(3)
N38 C39 C39A 123.0(3)
N62 C39 C39A 109.6(2)
C41 C40 C39A 117.1(3)
C40 C41 C42 121.5(3)
C43 C42 C41 121.4(3)
C43 C43A C39A 121.0(3)
C43 C43A C44 132.4(3)
C39A C43A C44 106.6(3)
C42 C43 C43A 117.5(3)
N45 C44 N62 127.8(3)
N45 C44 C43A 122.7(3)
N62 C44 C43A 109.5(2)
C50A C46A C47 121.6(3)
C50A C46A C46 106.4(3)
C47 C46A C46 132.0(3)
N45 C46 N63 127.9(3)
N45 C46 C46A 122.3(3)
N63 C46 C46A 109.7(3)
C48 C47 C46A 117.4(4)
C47 C48 C49 121.1(4)
C50 C49 C48 121.7(4)
C46A C50A C50 120.4(3)
C46A C50A C51 107.3(3)
C50 C50A C51 132.3(3)
C49 C50 C50A 117.9(4)
N52 C51 N63 127.6(3)
N52 C51 C50A 123.3(3)
N63 C51 C50A 109.1(3)
C57A C53A C54 121.6(3)
C57A C53A C53 106.9(3)
C54 C53A C53 131.5(4)
N52 C53 N64 127.7(3)
N52 C53 C53A 122.6(3)
N64 C53 C53A 109.7(3)
C55 C54 C53A 117.1(5)
C54 C55 C56 121.5(4)
C55 C56 C57 122.3(4)
C53A C57A C57 121.7(4)
C53A C57A C58 106.8(3)
C57 C57A C58 131.5(4)
C56 C57 C57A 115.7(5)
N59 C60 N61 127.9(3)
N59 C60 C60A 123.1(3)
N61 C60 C60A 109.1(3)
C36A C60A C33 121.2(4)
C36A C60A C60 107.5(3)
C33 C60A C60 131.3(4)
N59 C58 N64 128.0(3)
N59 C58 C57A 122.5(3)
N64 C58 C57A 109.5(3)
C66 C65 Si3 122.9(3)
C65 C66 C67 113.2(4)
C68 C67 C66 110.1(5)
C67 C68 C69 113.8(7)
C70 C69 C68 126.0(9)
C72 C71 Si3 117.8(2)
C73 C72 C71 115.7(3)
C74 C73 C72 117.1(4)
C75 C74 C73 117.5(5)
C76 C75 C74 118.2(6)
C78 C77 Si3 119.9(3)
C79 C78 C77 117.8(3)
C80 C79 C78 119.5(4)
C79 C80 C81 120.3(4)
C82 C81 C80 120.5(5)
C84 C83 Si4 116.3(5)
C85 C84 C83 131.9(6)
C84 C85 C86 131.2(7)
C87 C86 C85 130.0(8)
C86 C87 C88 131.4(9)
C90 C89 Si4 115.3(2)
C91 C90 C89 116.1(3)
C90 C91 C92 113.5(3)
C93 C92 C91 116.9(4)
C92 C93 C94 115.6(5)
C96 C95 Si4 114.5(2)
C95 C96 C97 115.5(3)
C96 C97 C98 113.7(3)
C99 C98 C97 115.2(4)
C98 C99 C100 113.8(4)

loop_
_geom_bond_atom_site_label_1
_geom_bond_atom_site_label_2
_geom_bond_distance
Si1 O1 1.6610(17)
Si1 O2 1.6841(19)
Si1 N61 1.922(3)
Si1 N62 1.922(2)
Si1 N63 1.925(2)
Si1 N64 1.930(3)
Si2 O1 1.6604(17)
Si2 O3 1.6766(18)
Si2 N29 1.925(2)
Si2 N31 1.926(2)
Si2 N30 1.926(2)
Si2 N32 1.927(2)
Si4 O3 1.6046(19)
Si4 C83 1.851(4)
Si4 C89 1.867(3)
Si4 C95 1.874(4)
Si3 O2 1.6114(19)
Si3 C77 1.852(4)
Si3 C71 1.865(3)
Si3 C65 1.879(4)
N6 C5 1.317(4)
N6 C7 1.319(4)
N13 C12 1.319(4)
N13 C14 1.329(4)
N20 C21 1.314(4)
N20 C19 1.317(4)
N27 C28 1.322(4)
N27 C26 1.321(4)
N29 C5 1.376(4)
N29 C28 1.384(4)
N30 C12 1.373(4)
N30 C7 1.381(3)
N31 C14 1.372(4)
N31 C19 1.377(3)
N32 C26 1.374(4)
N32 C21 1.380(4)
N38 C39 1.320(4)
N38 C37 1.321(4)
N45 C46 1.319(4)
N45 C44 1.320(4)
N52 C53 1.319(4)
N52 C51 1.321(4)
N59 C58 1.309(4)
N59 C60 1.320(4)
N61 C37 1.380(4)
N61 C60 1.383(4)
N62 C44 1.377(4)
N62 C39 1.383(4)
N63 C46 1.374(4)
N63 C51 1.385(4)
N64 C58 1.374(4)
N64 C53 1.378(4)
C1 C2 1.375(6)
C1 C28A 1.393(4)
C2 C3 1.392(6)
C3 C4 1.384(5)
C4A C28A 1.384(5)
C4A C4 1.389(5)
C4A C5 1.458(4)
C7 C7A 1.447(4)
C7A C8 1.391(4)
C7A C11A 1.391(4)
C8 C9 1.375(5)
C9 C10 1.401(5)
C10 C11 1.371(5)
C11A C11 1.389(4)
C11A C12 1.455(4)
C14 C14A 1.448(4)
C14A C15 1.385(5)
C14A C18A 1.391(5)
C15 C16 1.381(5)
C16 C17 1.391(6)
C17 C18 1.371(5)
C18A C18 1.394(4)
C18A C19 1.448(4)
C21 C21A 1.451(4)
C21A C25A 1.390(4)
C21A C22 1.392(4)
C22 C23 1.380(5)
C23 C24 1.387(6)
C24 C25 1.384(5)
C25A C25 1.385(4)
C25A C26 1.456(4)
C28 C28A 1.438(4)
C33 C34 1.365(7)
C33 C60A 1.394(5)
C34 C35 1.391(7)
C35 C36 1.387(6)
C36A C60A 1.383(5)
C36A C36 1.392(5)
C36A C37 1.454(4)
C39A C40 1.389(4)
C39A C43A 1.390(4)
C39A C39 1.448(4)
C40 C41 1.374(5)
C41 C42 1.389(5)
C42 C43 1.379(5)
C43A C43 1.381(4)
C43A C44 1.455(4)
C46A C50A 1.386(5)
C46A C47 1.394(5)
C46A C46 1.449(4)
C47 C48 1.381(5)
C48 C49 1.393(6)
C49 C50 1.369(6)
C50A C50 1.402(5)
C50A C51 1.443(5)
C53A C57A 1.372(5)
C53A C54 1.406(5)
C53A C53 1.448(4)
C54 C55 1.364(6)
C55 C56 1.383(7)
C56 C57 1.400(7)
C57A C57 1.400(5)
C57A C58 1.454(5)
C60 C60A 1.447(5)
C65 C66 1.429(5)
C66 C67 1.599(7)
C67 C68 1.404(8)
C68 C69 1.485(8)
C69 C70 1.147(9)
C71 C72 1.510(5)
C72 C73 1.501(5)
C73 C74 1.487(6)
C74 C75 1.487(7)
C75 C76 1.458(8)
C77 C78 1.497(5)
C78 C79 1.484(5)
C79 C80 1.454(6)
C80 C81 1.462(6)
C81 C82 1.435(7)
C83 C84 1.518(7)
C84 C85 1.185(7)
C85 C86 1.514(8)
C86 C87 1.117(9)
C87 C88 1.477(11)
C89 C90 1.517(5)
C90 C91 1.502(5)
C91 C92 1.521(5)
C92 C93 1.458(6)
C93 C94 1.498(7)
C95 C96 1.518(5)
C96 C97 1.520(5)
C97 C98 1.524(5)
C98 C99 1.501(6)
C99 C100 1.506(6)

loop_
_geom_torsion_atom_site_label_1
_geom_torsion_atom_site_label_2
_geom_torsion_atom_site_label_3
_geom_torsion_atom_site_label_4
_geom_torsion
O2 Si1 O1 Si2 -114(9)
N61 Si1 O1 Si2 -90(7)
N62 Si1 O1 Si2 0(7)
N63 Si1 O1 Si2 90(7)
N64 Si1 O1 Si2 180(100)
O3 Si2 O1 Si1 -143(7)
N29 Si2 O1 Si1 107(7)
N31 Si2 O1 Si1 -73(7)
N30 Si2 O1 Si1 17(7)
N32 Si2 O1 Si1 -163(7)
C77 Si3 O2 Si1 92.8(5)
C71 Si3 O2 Si1 -148.5(5)
C65 Si3 O2 Si1 -29.5(6)
O1 Si1 O2 Si3 153(7)
N61 Si1 O2 Si3 129.6(5)
N62 Si1 O2 Si3 39.6(5)
N63 Si1 O2 Si3 -50.8(5)
N64 Si1 O2 Si3 -140.4(5)
C83 Si4 O3 Si2 -126.1(15)
C89 Si4 O3 Si2 -6.0(16)
C95 Si4 O3 Si2 113.7(15)
O1 Si2 O3 Si4 -167(48)
N29 Si2 O3 Si4 -56.0(15)
N31 Si2 O3 Si4 123.9(15)
N30 Si2 O3 Si4 33.9(15)
N32 Si2 O3 Si4 -145.9(15)
O1 Si2 N29 C5 -89.3(2)
O3 Si2 N29 C5 91.6(2)
N31 Si2 N29 C5 89(3)
N30 Si2 N29 C5 1.4(2)
N32 Si2 N29 C5 -179.4(2)
O1 Si2 N29 C28 94.9(2)
O3 Si2 N29 C28 -84.2(2)
N31 Si2 N29 C28 -87(3)
N30 Si2 N29 C28 -174.3(2)
N32 Si2 N29 C28 4.9(2)
O1 Si2 N30 C12 -91.5(2)
O3 Si2 N30 C12 88.2(2)
N29 Si2 N30 C12 177.4(2)
N31 Si2 N30 C12 -0.4(2)
N32 Si2 N30 C12 101(8)
O1 Si2 N30 C7 87.6(2)
O3 Si2 N30 C7 -92.7(2)
N29 Si2 N30 C7 -3.5(2)
N31 Si2 N30 C7 178.7(2)
N32 Si2 N30 C7 -80(8)
O1 Si2 N31 C14 93.6(2)
O3 Si2 N31 C14 -87.3(2)
N29 Si2 N31 C14 -84(3)
N30 Si2 N31 C14 2.8(2)
N32 Si2 N31 C14 -176.4(2)
O1 Si2 N31 C19 -90.8(2)
O3 Si2 N31 C19 88.3(2)
N29 Si2 N31 C19 91(3)
N30 Si2 N31 C19 178.4(2)
N32 Si2 N31 C19 -0.8(2)
O1 Si2 N32 C26 -92.2(2)
O3 Si2 N32 C26 88.1(2)
N29 Si2 N32 C26 -1.1(2)
N31 Si2 N32 C26 176.7(2)
N30 Si2 N32 C26 75(8)
O1 Si2 N32 C21 88.4(2)
O3 Si2 N32 C21 -91.2(2)
N29 Si2 N32 C21 179.6(2)
N31 Si2 N32 C21 -2.6(2)
N30 Si2 N32 C21 -104(8)
O1 Si1 N61 C37 91.6(2)
O2 Si1 N61 C37 -88.8(2)
N62 Si1 N61 C37 0.9(2)
N63 Si1 N61 C37 -116(8)
N64 Si1 N61 C37 -177.9(2)
O1 Si1 N61 C60 -89.7(2)
O2 Si1 N61 C60 89.9(2)
N62 Si1 N61 C60 179.6(2)
N63 Si1 N61 C60 63(8)
N64 Si1 N61 C60 0.9(2)
O1 Si1 N62 C44 89.9(2)
O2 Si1 N62 C44 -91.0(2)
N61 Si1 N62 C44 -179.6(2)
N63 Si1 N62 C44 -0.3(2)
N64 Si1 N62 C44 -89(5)
O1 Si1 N62 C39 -93.5(2)
O2 Si1 N62 C39 85.6(2)
N61 Si1 N62 C39 -3.0(2)
N63 Si1 N62 C39 176.3(2)
N64 Si1 N62 C39 87(5)
O1 Si1 N63 C46 -87.2(2)
O2 Si1 N63 C46 93.2(2)
N61 Si1 N63 C46 120(8)
N62 Si1 N63 C46 3.5(2)
N64 Si1 N63 C46 -177.7(2)
O1 Si1 N63 C51 90.0(2)
O2 Si1 N63 C51 -89.6(2)
N61 Si1 N63 C51 -63(8)
N62 Si1 N63 C51 -179.4(2)
N64 Si1 N63 C51 -0.6(2)
O1 Si1 N64 C58 88.6(2)
O2 Si1 N64 C58 -90.6(2)
N61 Si1 N64 C58 -1.9(2)
N62 Si1 N64 C58 -92(5)
N63 Si1 N64 C58 178.8(2)
O1 Si1 N64 C53 -90.6(2)
O2 Si1 N64 C53 90.3(2)
N61 Si1 N64 C53 178.9(2)
N62 Si1 N64 C53 88(5)
N63 Si1 N64 C53 -0.4(2)
C28A C1 C2 C3 1.0(7)
C1 C2 C3 C4 -0.5(7)
C2 C3 C4 C4A -0.7(6)
C28A C4A C4 C3 1.3(5)
C5 C4A C4 C3 -175.5(4)
C7 N6 C5 N29 -2.7(4)
C7 N6 C5 C4A 173.6(3)
C28 N29 C5 N6 177.8(3)
Si2 N29 C5 N6 1.4(4)
C28 N29 C5 C4A 1.0(3)
Si2 N29 C5 C4A -175.38(19)
C28A C4A C5 N6 -176.5(3)
C4 C4A C5 N6 0.7(5)
C28A C4A C5 N29 0.5(3)
C4 C4A C5 N29 177.7(3)
C5 N6 C7 N30 0.2(4)
C5 N6 C7 C7A -177.5(2)
C12 N30 C7 N6 -177.3(3)
Si2 N30 C7 N6 3.4(4)
C12 N30 C7 C7A 0.7(3)
Si2 N30 C7 C7A -178.60(17)
N6 C7 C7A C8 -2.2(5)
N30 C7 C7A C8 179.7(3)
N6 C7 C7A C11A 177.9(2)
N30 C7 C7A C11A -0.2(3)
C11A C7A C8 C9 0.1(4)
C7 C7A C8 C9 -179.8(3)
C7A C8 C9 C10 -0.1(5)
C8 C9 C10 C11 0.4(6)
C8 C7A C11A C11 -0.3(4)
C7 C7A C11A C11 179.6(3)
C8 C7A C11A C12 179.8(3)
C7 C7A C11A C12 -0.3(3)
C9 C10 C11 C11A -0.6(5)
C7A C11A C11 C10 0.5(4)
C12 C11A C11 C10 -179.5(3)
C14 N13 C12 N30 1.1(4)
C14 N13 C12 C11A -178.7(3)
C7 N30 C12 N13 179.3(3)
Si2 N30 C12 N13 -1.4(4)
C7 N30 C12 C11A -0.9(3)
Si2 N30 C12 C11A 178.38(17)
C11 C11A C12 N13 0.6(5)
C7A C11A C12 N13 -179.4(2)
C11 C11A C12 N30 -179.2(3)
C7A C11A C12 N30 0.8(3)
C12 N13 C14 N31 1.8(4)
C12 N13 C14 C14A -178.7(3)
C19 N31 C14 N13 179.6(3)
Si2 N31 C14 N13 -4.1(4)
C19 N31 C14 C14A 0.1(3)
Si2 N31 C14 C14A 176.39(19)
N13 C14 C14A C15 -0.2(5)
N31 C14 C14A C15 179.4(3)
N13 C14 C14A C18A 179.9(3)
N31 C14 C14A C18A -0.6(3)
C18A C14A C15 C16 -1.3(6)
C14 C14A C15 C16 178.8(4)
C14A C15 C16 C17 1.0(7)
C15 C16 C17 C18 -0.4(7)
C15 C14A C18A C18 0.9(5)
C14 C14A C18A C18 -179.2(3)
C15 C14A C18A C19 -179.2(3)
C14 C14A C18A C19 0.8(3)
C16 C17 C18 C18A 0.0(7)
C14A C18A C18 C17 -0.2(5)
C19 C18A C18 C17 179.9(4)
C21 N20 C19 N31 -3.8(4)
C21 N20 C19 C18A 176.2(3)
C14 N31 C19 N20 -179.6(3)
Si2 N31 C19 N20 4.1(4)
C14 N31 C19 C18A 0.4(3)
Si2 N31 C19 C18A -175.89(18)
C14A C18A C19 N20 179.2(3)
C18 C18A C19 N20 -0.8(5)
C14A C18A C19 N31 -0.7(3)
C18 C18A C19 N31 179.2(3)
C19 N20 C21 N32 -0.3(5)
C19 N20 C21 C21A -177.6(3)
C26 N32 C21 N20 -175.7(3)
Si2 N32 C21 N20 3.7(4)
C26 N32 C21 C21A 1.8(3)
Si2 N32 C21 C21A -178.69(18)
N20 C21 C21A C25A 176.5(3)
N32 C21 C21A C25A -1.3(3)
N20 C21 C21A C22 -2.5(5)
N32 C21 C21A C22 179.8(3)
C25A C21A C22 C23 0.1(5)
C21 C21A C22 C23 178.9(3)
C21A C22 C23 C24 -0.2(5)
C22 C23 C24 C25 0.5(6)
C22 C21A C25A C25 -0.2(5)
C21 C21A C25A C25 -179.2(3)
C22 C21A C25A C26 179.3(3)
C21 C21A C25A C26 0.2(3)
C23 C24 C25 C25A -0.6(5)
C21A C25A C25 C24 0.5(5)
C26 C25A C25 C24 -178.8(3)
C28 N27 C26 N32 2.8(5)
C28 N27 C26 C25A -178.6(3)
C21 N32 C26 N27 177.0(3)
Si2 N32 C26 N27 -2.5(4)
C21 N32 C26 C25A -1.7(3)
Si2 N32 C26 C25A 178.82(18)
C25 C25A C26 N27 1.5(5)
C21A C25A C26 N27 -177.8(3)
C25 C25A C26 N32 -179.7(3)
C21A C25A C26 N32 0.9(3)
C26 N27 C28 N29 1.7(5)
C26 N27 C28 C28A -178.8(3)
C5 N29 C28 N27 177.4(3)
Si2 N29 C28 N27 -6.2(4)
C5 N29 C28 C28A -2.1(3)
Si2 N29 C28 C28A 174.3(2)
C4 C4A C28A C1 -0.8(5)
C5 C4A C28A C1 176.7(3)
C4 C4A C28A C28 -179.3(3)
C5 C4A C28A C28 -1.7(3)
C2 C1 C28A C4A -0.4(6)
C2 C1 C28A C28 177.6(4)
N27 C28 C28A C4A -177.1(3)
N29 C28 C28A C4A 2.4(3)
N27 C28 C28A C1 4.7(6)
N29 C28 C28A C1 -175.8(4)
C60A C33 C34 C35 0.2(7)
C33 C34 C35 C36 0.2(8)
C34 C35 C36 C36A 0.2(6)
C60A C36A C36 C35 -1.0(5)
C37 C36A C36 C35 178.5(3)
C39 N38 C37 N61 -1.5(4)
C39 N38 C37 C36A 179.9(3)
C60 N61 C37 N38 -177.8(3)
Si1 N61 C37 N38 1.1(4)
C60 N61 C37 C36A 1.0(3)
Si1 N61 C37 C36A 179.90(18)
C60A C36A C37 N38 177.6(3)
C36 C36A C37 N38 -1.9(5)
C60A C36A C37 N61 -1.2(3)
C36 C36A C37 N61 179.3(3)
C37 N38 C39 N62 -1.0(4)
C37 N38 C39 C39A 179.0(2)
C44 N62 C39 N38 -179.2(3)
Si1 N62 C39 N38 3.7(4)
C44 N62 C39 C39A 0.7(3)
Si1 N62 C39 C39A -176.38(16)
C40 C39A C39 N38 -2.0(5)
C43A C39A C39 N38 179.6(2)
C40 C39A C39 N62 178.0(3)
C43A C39A C39 N62 -0.4(3)
C43A C39A C40 C41 0.5(4)
C39 C39A C40 C41 -177.6(3)
C39A C40 C41 C42 -0.7(5)
C40 C41 C42 C43 -0.1(6)
C40 C39A C43A C43 0.3(4)
C39 C39A C43A C43 178.9(3)
C40 C39A C43A C44 -178.7(3)
C39 C39A C43A C44 -0.1(3)
C41 C42 C43 C43A 0.9(5)
C39A C43A C43 C42 -1.0(5)
C44 C43A C43 C42 177.7(3)
C46 N45 C44 N62 2.0(4)
C46 N45 C44 C43A -176.5(2)
C39 N62 C44 N45 -179.5(3)
Si1 N62 C44 N45 -2.4(4)
C39 N62 C44 C43A -0.8(3)
Si1 N62 C44 C43A 176.31(17)
C43 C43A C44 N45 0.5(5)
C39A C43A C44 N45 179.4(2)
C43 C43A C44 N62 -178.2(3)
C39A C43A C44 N62 0.6(3)
C44 N45 C46 N63 1.8(4)
C44 N45 C46 C46A 179.6(3)
C51 N63 C46 N45 177.4(3)
Si1 N63 C46 N45 -5.0(4)
C51 N63 C46 C46A -0.5(3)
Si1 N63 C46 C46A 177.06(19)
C50A C46A C46 N45 -177.6(3)
C47 C46A C46 N45 2.7(5)
C50A C46A C46 N63 0.5(3)
C47 C46A C46 N63 -179.2(3)
C50A C46A C47 C48 1.1(5)
C46 C46A C47 C48 -179.1(3)
C46A C47 C48 C49 -0.8(6)
C47 C48 C49 C50 -0.2(7)
C47 C46A C50A C50 -0.6(5)
C46 C46A C50A C50 179.6(3)
C47 C46A C50A C51 179.5(3)
C46 C46A C50A C51 -0.3(3)
C48 C49 C50 C50A 0.7(7)
C46A C50A C50 C49 -0.3(6)
C51 C50A C50 C49 179.5(4)
C53 N52 C51 N63 -1.7(5)
C53 N52 C51 C50A 177.1(3)
C46 N63 C51 N52 179.3(3)
Si1 N63 C51 N52 1.7(4)
C46 N63 C51 C50A 0.3(3)
Si1 N63 C51 C50A -177.23(19)
C46A C50A C51 N52 -179.1(3)
C50 C50A C51 N52 1.1(6)
C46A C50A C51 N63 0.0(3)
C50 C50A C51 N63 -179.9(4)
C51 N52 C53 N64 0.5(5)
C51 N52 C53 C53A -178.2(3)
C58 N64 C53 N52 -178.8(3)
Si1 N64 C53 N52 0.6(4)
C58 N64 C53 C53A 0.1(3)
Si1 N64 C53 C53A 179.39(19)
C57A C53A C53 N52 178.7(3)
C54 C53A C53 N52 -1.6(5)
C57A C53A C53 N64 -0.3(3)
C54 C53A C53 N64 179.5(3)
C57A C53A C54 C55 0.7(5)
C53 C53A C54 C55 -179.1(3)
C53A C54 C55 C56 -0.6(6)
C54 C55 C56 C57 -0.5(7)
C54 C53A C57A C57 0.3(5)
C53 C53A C57A C57 -179.9(3)
C54 C53A C57A C58 -179.5(3)
C53 C53A C57A C58 0.3(3)
C55 C56 C57 C57A 1.4(6)
C53A C57A C57 C56 -1.3(5)
C58 C57A C57 C56 178.5(3)
C58 N59 C60 N61 -1.1(5)
C58 N59 C60 C60A 178.6(3)
C37 N61 C60 N59 179.4(3)
Si1 N61 C60 N59 0.4(4)
C37 N61 C60 C60A -0.4(3)
Si1 N61 C60 C60A -179.30(19)
C36 C36A C60A C33 1.4(5)
C37 C36A C60A C33 -178.1(3)
C36 C36A C60A C60 -179.5(3)
C37 C36A C60A C60 1.0(3)
C34 C33 C60A C36A -1.0(6)
C34 C33 C60A C60 -179.8(4)
N59 C60 C60A C36A 179.9(3)
N61 C60 C60A C36A -0.4(3)
N59 C60 C60A C33 -1.2(6)
N61 C60 C60A C33 178.6(4)
C60 N59 C58 N64 -0.2(5)
C60 N59 C58 C57A -178.9(3)
C53 N64 C58 N59 -178.7(3)
Si1 N64 C58 N59 1.9(5)
C53 N64 C58 C57A 0.1(3)
Si1 N64 C58 C57A -179.21(19)
C53A C57A C58 N59 178.7(3)
C57 C57A C58 N59 -1.1(6)
C53A C57A C58 N64 -0.3(3)
C57 C57A C58 N64 180.0(3)
O2 Si3 C65 C66 -173.8(4)
C77 Si3 C65 C66 65.3(5)
C71 Si3 C65 C66 -54.2(5)
Si3 C65 C66 C67 173.2(4)
C65 C66 C67 C68 174.9(5)
C66 C67 C68 C69 -177.8(6)
C67 C68 C69 C70 111.0(17)
O2 Si3 C71 C72 38.1(3)
C77 Si3 C71 C72 157.7(3)
C65 Si3 C71 C72 -80.5(3)
Si3 C71 C72 C73 176.0(3)
C71 C72 C73 C74 168.7(4)
C72 C73 C74 C75 179.8(5)
C73 C74 C75 C76 179.3(6)
O2 Si3 C77 C78 -81.4(3)
C71 Si3 C77 C78 158.8(3)
C65 Si3 C77 C78 38.8(4)
Si3 C77 C78 C79 171.3(3)
C77 C78 C79 C80 173.6(4)
C78 C79 C80 C81 179.9(5)
C79 C80 C81 C82 176.7(6)
O3 Si4 C83 C84 178.7(4)
C89 Si4 C83 C84 59.2(5)
C95 Si4 C83 C84 -63.6(5)
Si4 C83 C84 C85 132.5(13)
C83 C84 C85 C86 -179.9(9)
C84 C85 C86 C87 -175.7(19)
C85 C86 C87 C88 178.1(13)
O3 Si4 C89 C90 81.4(3)
C83 Si4 C89 C90 -159.3(3)
C95 Si4 C89 C90 -36.2(3)
Si4 C89 C90 C91 -168.5(3)
C89 C90 C91 C92 -173.8(3)
C90 C91 C92 C93 179.7(4)
C91 C92 C93 C94 -179.1(5)
O3 Si4 C95 C96 67.4(3)
C83 Si4 C95 C96 -51.3(3)
C89 Si4 C95 C96 -173.8(3)
Si4 C95 C96 C97 -167.5(3)
C95 C96 C97 C98 -179.1(3)
C96 C97 C98 C99 -179.4(3)
C97 C98 C99 C100 177.9(4)
